data_1556023
loop_
_publ_author_name
'Wu, Xia'
'Geng, Xiao'
'Zhao, Peng'
'Zhang, Jingjing'
'Gong, Xingxing'
'Wu, Yan-Dong'
'Wu, An-Xin'

_publ_section_title
;
 I<sub>2</sub>-Promoted Povarov-Type Reaction Using 1,4-Dithane-2,5-diol
 as an Ethylene Surrogate: Formal [4 + 2] Synthesis of Quinolines.
;
_journal_issue 7
_journal_name_full 'Organic letters'
_journal_page_first 1550
_journal_page_last 1553
_journal_paper_doi 10.1021/acs.orglett.7b00361
_journal_volume 19
_journal_year 2017
_chemical_formula_sum 'C11 H13 N S2'
_chemical_formula_weight 223.34
_space_group_IT_number 4
_space_group_name_Hall 'P 2yb'
_space_group_name_H-M_alt 'P 1 21 1'
_symmetry_cell_setting monoclinic
_symmetry_space_group_name_H-M 'P 1 21 1'
_atom_sites_solution_hydrogens geom
_atom_sites_solution_primary direct
_atom_sites_solution_secondary difmap
_audit_creation_method SHELXL-97
_cell_angle_alpha 90.00
_cell_angle_beta 98.538(3)
_cell_angle_gamma 90.00
_cell_formula_units_Z 16
_cell_length_a 9.9321(16)
_cell_length_b 22.705(4)
_cell_length_c 19.824(3)
_cell_measurement_reflns_used 4685
_cell_measurement_temperature 296(2)
_cell_measurement_theta_max 22.71
_cell_measurement_theta_min 2.26
_cell_volume 4420.9(13)
_computing_cell_refinement 'Bruker SAINT'
_computing_data_collection 'Bruker APEX2'
_computing_data_reduction 'Bruker SAINT'
_computing_molecular_graphics 'Bruker SHELXTL'
_computing_publication_material 'Bruker SHELXTL'
_computing_structure_refinement 'SHELXL-97 (Sheldrick, 1997)'
_computing_structure_solution 'SHELXS-97 (Sheldrick, 1990)'
_diffrn_ambient_temperature 296(2)
_diffrn_measured_fraction_theta_full 0.995
_diffrn_measured_fraction_theta_max 0.995
_diffrn_measurement_device_type 'Bruker APEX-II CCD'
_diffrn_measurement_method '\f and \w scans'
_diffrn_radiation_monochromator graphite
_diffrn_radiation_source 'fine-focus sealed tube'
_diffrn_radiation_type MoK\a
_diffrn_radiation_wavelength 0.71073
_diffrn_reflns_av_R_equivalents 0.0453
_diffrn_reflns_av_sigmaI/netI 0.0671
_diffrn_reflns_limit_h_max 11
_diffrn_reflns_limit_h_min -10
_diffrn_reflns_limit_k_max 26
_diffrn_reflns_limit_k_min -24
_diffrn_reflns_limit_l_max 23
_diffrn_reflns_limit_l_min -23
_diffrn_reflns_number 31086
_diffrn_reflns_theta_full 24.94
_diffrn_reflns_theta_max 24.94
_diffrn_reflns_theta_min 1.04
_diffrn_standards_number 0
_exptl_absorpt_coefficient_mu 0.441
_exptl_absorpt_correction_T_max 0.9170
_exptl_absorpt_correction_T_min 0.9170
_exptl_absorpt_correction_type none
_exptl_crystal_colour colorless
_exptl_crystal_density_diffrn 1.342
_exptl_crystal_density_method 'not measured'
_exptl_crystal_description Block
_exptl_crystal_F_000 1888
_exptl_crystal_size_max 0.20
_exptl_crystal_size_mid 0.20
_exptl_crystal_size_min 0.20
_refine_diff_density_max 0.246
_refine_diff_density_min -0.234
_refine_diff_density_rms 0.065
_refine_ls_abs_structure_details 'Flack H D (1983), Acta Cryst. A39, 876-881'
_refine_ls_abs_structure_Flack -0.16(5)
_refine_ls_extinction_method none
_refine_ls_goodness_of_fit_ref 0.974
_refine_ls_hydrogen_treatment mixed
_refine_ls_matrix_type full
_refine_ls_number_parameters 1017
_refine_ls_number_reflns 14463
_refine_ls_number_restraints 1
_refine_ls_restrained_S_all 0.974
_refine_ls_R_factor_all 0.0900
_refine_ls_R_factor_gt 0.0450
_refine_ls_shift/su_max 0.004
_refine_ls_shift/su_mean 0.000
_refine_ls_structure_factor_coef Fsqd
_refine_ls_weighting_details 'calc w=1/[\s^2^(Fo^2^)+(0.0516P)^2^+0.0000P] where P=(Fo^2^+2Fc^2^)/3'
_refine_ls_weighting_scheme calc
_refine_ls_wR_factor_gt 0.0992
_refine_ls_wR_factor_ref 0.1208
_reflns_number_gt 9089
_reflns_number_total 14463
_reflns_threshold_expression >2sigma(I)
_cod_data_source_file ol7b00361_si_003.cif
_cod_data_source_block mo_170109a_0m
_cod_depositor_comments
;
The following automatic conversions were performed:

data item '_symmetry_cell_setting' value 'Monoclinic' was changed to
'monoclinic' in accordance with the
/home/saulius/struct/COD-crude-data/automatic-downloads/DataCite-retrospective/ACS/depositions/lib/dictionaries/cif_core.dic
dictionary named 'cif_core.dic' version 2.4.2 last updated on
2011-04-26.

Automatic conversion script
Id: cif_fix_values 6909 2019-04-08 15:41:33Z antanas 
;
_cod_original_cell_volume 4420.8(13)
_cod_original_sg_symbol_H-M P2(1)
_cod_database_code 1556023

loop_
_symmetry_equiv_pos_as_xyz
'x, y, z'
'-x, y+1/2, -z'

loop_
_atom_site_label
_atom_site_type_symbol
_atom_site_fract_x
_atom_site_fract_y
_atom_site_fract_z
_atom_site_U_iso_or_equiv
_atom_site_adp_type
_atom_site_occupancy
_atom_site_symmetry_multiplicity
_atom_site_calc_flag
_atom_site_refinement_flags
C1 C 0.9888(4) 0.92346(17) 0.02387(18) 0.0407(10) Uani 1 1 d .
C2 C 1.0982(4) 0.95702(19) 0.0111(2) 0.0553(12) Uani 1 1 d .
H2 H 1.1836 0.9398 0.0129 0.066 Uiso 1 1 calc R
C3 C 1.0814(4) 1.01597(19) -0.0044(2) 0.0549(12) Uani 1 1 d .
H3 H 1.1568 1.0377 -0.0123 0.066 Uiso 1 1 calc R
C4 C 0.9584(4) 1.04374(19) -0.0086(2) 0.0479(10) Uani 1 1 d .
C5 C 0.8500(5) 1.0095(2) 0.0035(2) 0.0663(13) Uani 1 1 d .
H5 H 0.7645 1.0267 0.0011 0.080 Uiso 1 1 calc R
C6 C 0.8647(4) 0.9509(2) 0.0192(2) 0.0621(13) Uani 1 1 d .
H6 H 0.7889 0.9292 0.0267 0.074 Uiso 1 1 calc R
C7 C 0.9405(5) 1.10843(18) -0.0254(2) 0.0644(13) Uani 1 1 d .
H7A H 1.0272 1.1253 -0.0303 0.097 Uiso 1 1 calc R
H7B H 0.9039 1.1281 0.0107 0.097 Uiso 1 1 calc R
H7C H 0.8792 1.1130 -0.0673 0.097 Uiso 1 1 calc R
C8 C 1.1250(4) 0.83039(18) 0.0369(2) 0.0470(10) Uani 1 1 d .
H8 H 1.2097 0.8524 0.0500 0.056 Uiso 1 1 calc R
C9 C 0.9293(4) 0.77326(19) 0.0819(2) 0.0590(12) Uani 1 1 d .
H9A H 0.8855 0.7367 0.0656 0.071 Uiso 1 1 calc R
H9B H 0.8990 0.7842 0.1245 0.071 Uiso 1 1 calc R
C10 C 0.8995(4) 0.82180(18) 0.0292(2) 0.0521(11) Uani 1 1 d .
H10 H 0.8087 0.8388 0.0287 0.063 Uiso 1 1 calc R
C11 C 1.1074(5) 0.8121(2) -0.0362(2) 0.0684(13) Uani 1 1 d .
H11A H 1.1630 0.7780 -0.0424 0.082 Uiso 1 1 calc R
H11B H 1.1314 0.8439 -0.0649 0.082 Uiso 1 1 calc R
C12 C 0.9522(4) 0.55095(18) 0.25606(19) 0.0421(10) Uani 1 1 d .
C13 C 0.9729(4) 0.58514(19) 0.2014(2) 0.0542(12) Uani 1 1 d .
H13 H 0.9631 0.5687 0.1579 0.065 Uiso 1 1 calc R
C14 C 1.0081(5) 0.6434(2) 0.2103(2) 0.0579(12) Uani 1 1 d .
H14 H 1.0219 0.6653 0.1723 0.069 Uiso 1 1 calc R
C15 C 1.0240(4) 0.6712(2) 0.2727(2) 0.0500(11) Uani 1 1 d .
C16 C 1.0031(5) 0.6360(2) 0.3270(2) 0.0627(13) Uani 1 1 d .
H16 H 1.0124 0.6523 0.3705 0.075 Uiso 1 1 calc R
C17 C 0.9687(5) 0.5773(2) 0.3185(2) 0.0628(13) Uani 1 1 d .
H17 H 0.9564 0.5551 0.3565 0.075 Uiso 1 1 calc R
C18 C 1.0604(5) 0.73509(19) 0.2811(3) 0.0685(14) Uani 1 1 d .
H18A H 1.0880 0.7496 0.2398 0.103 Uiso 1 1 calc R
H18B H 1.1338 0.7397 0.3181 0.103 Uiso 1 1 calc R
H18C H 0.9827 0.7569 0.2908 0.103 Uiso 1 1 calc R
C19 C 0.9381(4) 0.44900(19) 0.2997(2) 0.0547(11) Uani 1 1 d .
H19 H 0.9406 0.4655 0.3455 0.066 Uiso 1 1 calc R
C20 C 0.8331(5) 0.4017(2) 0.2851(2) 0.0621(12) Uani 1 1 d .
H20A H 0.7487 0.4131 0.3007 0.074 Uiso 1 1 calc R
H20B H 0.8649 0.3650 0.3070 0.074 Uiso 1 1 calc R
C21 C 0.9204(4) 0.45884(18) 0.1875(2) 0.0496(11) Uani 1 1 d .
H21 H 0.8937 0.4813 0.1454 0.060 Uiso 1 1 calc R
C22 C 1.0675(5) 0.4398(2) 0.1954(3) 0.0733(15) Uani 1 1 d .
H22A H 1.1251 0.4715 0.1834 0.088 Uiso 1 1 calc R
H22B H 1.0786 0.4058 0.1670 0.088 Uiso 1 1 calc R
C23 C 0.5191(4) 0.68039(19) 0.23251(19) 0.0445(10) Uani 1 1 d .
C24 C 0.6451(4) 0.7027(2) 0.2580(2) 0.0727(15) Uani 1 1 d .
H24 H 0.7210 0.6782 0.2631 0.087 Uiso 1 1 calc R
C25 C 0.6596(5) 0.7613(2) 0.2760(3) 0.0784(16) Uani 1 1 d .
H25 H 0.7465 0.7755 0.2918 0.094 Uiso 1 1 calc R
C26 C 0.5533(4) 0.7992(2) 0.2719(2) 0.0526(11) Uani 1 1 d .
C27 C 0.4295(5) 0.7760(2) 0.2480(3) 0.0668(14) Uani 1 1 d .
H27 H 0.3537 0.8004 0.2444 0.080 Uiso 1 1 calc R
C28 C 0.4108(4) 0.7178(2) 0.2287(2) 0.0636(13) Uani 1 1 d .
H28 H 0.3237 0.7041 0.2129 0.076 Uiso 1 1 calc R
C29 C 0.5729(5) 0.8631(2) 0.2908(2) 0.0713(14) Uani 1 1 d .
H29A H 0.6296 0.8663 0.3343 0.107 Uiso 1 1 calc R
H29B H 0.4860 0.8808 0.2933 0.107 Uiso 1 1 calc R
H29C H 0.6156 0.8830 0.2568 0.107 Uiso 1 1 calc R
C30 C 0.6006(4) 0.57660(19) 0.2270(2) 0.0548(11) Uani 1 1 d .
H30 H 0.6942 0.5914 0.2316 0.066 Uiso 1 1 calc R
C31 C 0.5750(5) 0.5292(2) 0.1739(2) 0.0696(14) Uani 1 1 d .
H31A H 0.6110 0.4916 0.1917 0.084 Uiso 1 1 calc R
H31B H 0.6157 0.5391 0.1338 0.084 Uiso 1 1 calc R
C32 C 0.3777(4) 0.5903(2) 0.2103(2) 0.0619(13) Uani 1 1 d .
H32 H 0.2969 0.6142 0.1947 0.074 Uiso 1 1 calc R
C33 C 0.3810(5) 0.5709(2) 0.2832(3) 0.0792(15) Uani 1 1 d .
H33A H 0.3204 0.5379 0.2863 0.095 Uiso 1 1 calc R
H33B H 0.3556 0.6029 0.3112 0.095 Uiso 1 1 calc R
C34 C 0.5297(4) 0.30669(18) 0.4853(2) 0.0467(10) Uani 1 1 d .
C35 C 0.4832(5) 0.3294(2) 0.4218(2) 0.0710(14) Uani 1 1 d .
H35 H 0.4762 0.3048 0.3839 0.085 Uiso 1 1 calc R
C36 C 0.4465(5) 0.3878(2) 0.4129(2) 0.0706(14) Uani 1 1 d .
H36 H 0.4178 0.4016 0.3690 0.085 Uiso 1 1 calc R
C37 C 0.4508(4) 0.4262(2) 0.4664(2) 0.0550(12) Uani 1 1 d .
C38 C 0.4939(6) 0.4029(2) 0.5294(2) 0.0716(15) Uani 1 1 d .
H38 H 0.4974 0.4272 0.5674 0.086 Uiso 1 1 calc R
C39 C 0.5323(5) 0.3451(2) 0.5392(2) 0.0678(14) Uani 1 1 d .
H39 H 0.5608 0.3316 0.5833 0.081 Uiso 1 1 calc R
C40 C 0.4150(5) 0.4901(2) 0.4571(3) 0.0770(15) Uani 1 1 d .
H40A H 0.3929 0.5057 0.4991 0.116 Uiso 1 1 calc R
H40B H 0.3381 0.4942 0.4219 0.116 Uiso 1 1 calc R
H40C H 0.4912 0.5112 0.4444 0.116 Uiso 1 1 calc R
C41 C 0.5631(5) 0.2165(2) 0.5564(2) 0.0696(14) Uani 1 1 d .
H41 H 0.5840 0.2401 0.5980 0.084 Uiso 1 1 calc R
C42 C 0.4157(5) 0.1955(2) 0.5450(3) 0.0893(17) Uani 1 1 d .
H42A H 0.3545 0.2270 0.5537 0.107 Uiso 1 1 calc R
H42B H 0.4032 0.1624 0.5743 0.107 Uiso 1 1 calc R
C43 C 0.5541(4) 0.20401(19) 0.4448(2) 0.0558(12) Uani 1 1 d .
H43 H 0.5549 0.2191 0.3985 0.067 Uiso 1 1 calc R
C44 C 0.6604(4) 0.1575(2) 0.4637(3) 0.0729(15) Uani 1 1 d .
H44A H 0.7452 0.1682 0.4481 0.088 Uiso 1 1 calc R
H44B H 0.6302 0.1198 0.4440 0.088 Uiso 1 1 calc R
C45 C 0.0322(4) 0.05118(18) 0.24421(19) 0.0427(10) Uani 1 1 d .
C46 C 0.0099(6) 0.0768(2) 0.1809(2) 0.0891(19) Uani 1 1 d .
H46 H 0.0186 0.0542 0.1427 0.107 Uiso 1 1 calc R
C47 C -0.0250(6) 0.1356(2) 0.1726(2) 0.0916(19) Uani 1 1 d .
H47 H -0.0375 0.1516 0.1289 0.110 Uiso 1 1 calc R
C48 C -0.0419(4) 0.17078(19) 0.2267(2) 0.0495(11) Uani 1 1 d .
C49 C -0.0210(5) 0.1447(2) 0.2893(2) 0.0615(13) Uani 1 1 d .
H49 H -0.0308 0.1672 0.3275 0.074 Uiso 1 1 calc R
C50 C 0.0141(5) 0.0860(2) 0.2979(2) 0.0603(13) Uani 1 1 d .
H50 H 0.0257 0.0699 0.3415 0.072 Uiso 1 1 calc R
C51 C -0.0757(5) 0.23499(19) 0.2163(2) 0.0666(13) Uani 1 1 d .
H51A H -0.0977 0.2514 0.2580 0.100 Uiso 1 1 calc R
H51B H -0.1523 0.2392 0.1809 0.100 Uiso 1 1 calc R
H51C H 0.0013 0.2554 0.2035 0.100 Uiso 1 1 calc R
C52 C 0.0675(4) -0.04058(19) 0.3131(2) 0.0514(11) Uani 1 1 d .
H52 H 0.0914 -0.0179 0.3552 0.062 Uiso 1 1 calc R
C53 C -0.0790(4) -0.0619(2) 0.3038(2) 0.0687(14) Uani 1 1 d .
H53A H -0.1395 -0.0311 0.3153 0.082 Uiso 1 1 calc R
H53B H -0.0884 -0.0961 0.3321 0.082 Uiso 1 1 calc R
C54 C 0.0514(4) -0.05023(19) 0.2008(2) 0.0517(11) Uani 1 1 d .
H54 H 0.0486 -0.0335 0.1550 0.062 Uiso 1 1 calc R
C55 C 0.1611(5) -0.0968(2) 0.2155(2) 0.0623(12) Uani 1 1 d .
H55A H 0.2449 -0.0843 0.2001 0.075 Uiso 1 1 calc R
H55B H 0.1320 -0.1339 0.1939 0.075 Uiso 1 1 calc R
C56 C 0.5292(4) 0.67856(18) 0.73366(19) 0.0442(10) Uani 1 1 d .
C57 C 0.6551(4) 0.7032(2) 0.7458(3) 0.0715(14) Uani 1 1 d .
H57 H 0.7312 0.6805 0.7415 0.086 Uiso 1 1 calc R
C58 C 0.6721(5) 0.7627(2) 0.7650(3) 0.0742(15) Uani 1 1 d .
H58 H 0.7595 0.7784 0.7729 0.089 Uiso 1 1 calc R
C59 C 0.5638(4) 0.79828(19) 0.7723(2) 0.0507(11) Uani 1 1 d .
C60 C 0.4387(4) 0.77225(19) 0.7616(2) 0.0612(13) Uani 1 1 d .
H60 H 0.3628 0.7948 0.7669 0.073 Uiso 1 1 calc R
C61 C 0.4196(4) 0.7135(2) 0.7430(2) 0.0612(13) Uani 1 1 d .
H61 H 0.3324 0.6976 0.7369 0.073 Uiso 1 1 calc R
C62 C 0.5835(5) 0.86222(19) 0.7905(2) 0.0676(14) Uani 1 1 d .
H62A H 0.6334 0.8810 0.7586 0.101 Uiso 1 1 calc R
H62B H 0.6334 0.8657 0.8357 0.101 Uiso 1 1 calc R
H62C H 0.4963 0.8809 0.7889 0.101 Uiso 1 1 calc R
C63 C 0.3910(4) 0.58643(19) 0.7180(2) 0.0570(12) Uani 1 1 d .
H63 H 0.3063 0.6092 0.7093 0.068 Uiso 1 1 calc R
C64 C 0.4189(5) 0.5642(2) 0.7913(2) 0.0744(15) Uani 1 1 d .
H64A H 0.3627 0.5303 0.7978 0.089 Uiso 1 1 calc R
H64B H 0.4027 0.5948 0.8233 0.089 Uiso 1 1 calc R
C65 C 0.6134(4) 0.57749(19) 0.7170(2) 0.0533(11) Uani 1 1 d .
H65 H 0.7039 0.5943 0.7156 0.064 Uiso 1 1 calc R
C66 C 0.5752(4) 0.53233(19) 0.6618(2) 0.0628(13) Uani 1 1 d .
H66A H 0.6203 0.4951 0.6738 0.075 Uiso 1 1 calc R
H66B H 0.5989 0.5458 0.6187 0.075 Uiso 1 1 calc R
C67 C 0.4575(4) 0.30001(17) 0.98429(19) 0.0411(9) Uani 1 1 d .
C68 C 0.4460(5) 0.3266(2) 0.9220(2) 0.0597(12) Uani 1 1 d .
H68 H 0.4193 0.3042 0.8830 0.072 Uiso 1 1 calc R
C69 C 0.4730(4) 0.3860(2) 0.9152(2) 0.0616(13) Uani 1 1 d .
H69 H 0.4633 0.4025 0.8718 0.074 Uiso 1 1 calc R
C70 C 0.5134(4) 0.4209(2) 0.9705(2) 0.0501(11) Uani 1 1 d .
C71 C 0.5308(5) 0.3938(2) 1.0326(2) 0.0649(13) Uani 1 1 d .
H71 H 0.5604 0.4161 1.0712 0.078 Uiso 1 1 calc R
C72 C 0.5062(5) 0.3342(2) 1.0403(2) 0.0592(12) Uani 1 1 d .
H72 H 0.5225 0.3172 1.0834 0.071 Uiso 1 1 calc R
C73 C 0.5336(5) 0.48669(19) 0.9646(3) 0.0705(14) Uani 1 1 d .
H73A H 0.4492 0.5047 0.9454 0.106 Uiso 1 1 calc R
H73B H 0.6011 0.4942 0.9357 0.106 Uiso 1 1 calc R
H73C H 0.5634 0.5029 1.0091 0.106 Uiso 1 1 calc R
C74 C 0.4365(4) 0.20966(19) 1.0543(2) 0.0527(11) Uani 1 1 d .
H74 H 0.4305 0.2348 1.0940 0.063 Uiso 1 1 calc R
C75 C 0.3341(4) 0.16032(19) 1.0478(2) 0.0614(12) Uani 1 1 d .
H75A H 0.2465 0.1740 1.0574 0.074 Uiso 1 1 calc R
H75B H 0.3649 0.1283 1.0786 0.074 Uiso 1 1 calc R
C76 C 0.4370(4) 0.19703(18) 0.9431(2) 0.0513(11) Uani 1 1 d .
H76 H 0.4179 0.2111 0.8959 0.062 Uiso 1 1 calc R
C77 C 0.5843(4) 0.1792(2) 0.9628(2) 0.0681(13) Uani 1 1 d .
H77A H 0.6444 0.2074 0.9457 0.082 Uiso 1 1 calc R
H77B H 0.6007 0.1406 0.9448 0.082 Uiso 1 1 calc R
C78 C 0.0331(4) 0.92892(17) 0.52112(19) 0.0425(10) Uani 1 1 d .
C79 C 0.1574(4) 0.9570(2) 0.5279(2) 0.0571(12) Uani 1 1 d .
H79 H 0.2364 0.9356 0.5422 0.069 Uiso 1 1 calc R
C80 C 0.1668(4) 1.0160(2) 0.5138(2) 0.0609(13) Uani 1 1 d .
H80 H 0.2522 1.0336 0.5189 0.073 Uiso 1 1 calc R
C81 C 0.0538(4) 1.04959(19) 0.4924(2) 0.0492(10) Uani 1 1 d .
C82 C -0.0687(5) 1.0218(2) 0.4828(2) 0.0628(13) Uani 1 1 d .
H82 H -0.1470 1.0431 0.4670 0.075 Uiso 1 1 calc R
C83 C -0.0787(4) 0.96212(19) 0.4962(2) 0.0560(12) Uani 1 1 d .
H83 H -0.1636 0.9441 0.4880 0.067 Uiso 1 1 calc R
C84 C 0.0638(5) 1.11541(19) 0.4820(2) 0.0726(14) Uani 1 1 d .
H84A H -0.0257 1.1314 0.4687 0.109 Uiso 1 1 calc R
H84B H 0.1186 1.1231 0.4469 0.109 Uiso 1 1 calc R
H84C H 0.1049 1.1335 0.5238 0.109 Uiso 1 1 calc R
C85 C -0.1018(4) 0.83762(19) 0.5314(2) 0.0584(12) Uani 1 1 d .
H85 H -0.1828 0.8619 0.5333 0.070 Uiso 1 1 calc R
C86 C -0.0861(5) 0.7889(2) 0.5848(2) 0.0648(13) Uani 1 1 d .
H86A H -0.1462 0.7561 0.5706 0.078 Uiso 1 1 calc R
H86B H -0.1055 0.8035 0.6284 0.078 Uiso 1 1 calc R
C87 C 0.1207(4) 0.82699(18) 0.5327(2) 0.0513(11) Uani 1 1 d .
H87 H 0.2141 0.8419 0.5426 0.062 Uiso 1 1 calc R
C88 C 0.0854(5) 0.8083(2) 0.4585(2) 0.0738(15) Uani 1 1 d .
H88A H 0.1241 0.7700 0.4509 0.089 Uiso 1 1 calc R
H88B H 0.1179 0.8368 0.4283 0.089 Uiso 1 1 calc R
N1 N 1.0062(3) 0.86436(14) 0.04817(15) 0.0435(8) Uani 1 1 d .
N2 N 0.9012(3) 0.49254(14) 0.24757(15) 0.0427(8) Uani 1 1 d .
N3 N 0.5021(3) 0.62229(15) 0.20492(16) 0.0471(8) Uani 1 1 d .
N4 N 0.5842(3) 0.24942(15) 0.49578(17) 0.0519(9) Uani 1 1 d .
N5 N 0.0855(3) -0.00653(14) 0.25280(16) 0.0440(8) Uani 1 1 d .
N6 N 0.5080(3) 0.62114(15) 0.70533(16) 0.0487(8) Uani 1 1 d .
N7 N 0.4095(3) 0.24145(14) 0.99138(16) 0.0450(8) Uani 1 1 d .
N8 N 0.0232(3) 0.87100(14) 0.54638(16) 0.0459(8) Uani 1 1 d .
S1 S 1.11356(12) 0.76650(5) 0.09231(6) 0.0559(3) Uani 1 1 d .
S2 S 0.92598(15) 0.79432(6) -0.05617(6) 0.0800(4) Uani 1 1 d .
S3 S 0.81019(12) 0.39474(5) 0.19275(6) 0.0567(3) Uani 1 1 d .
S4 S 1.10771(14) 0.42132(7) 0.28529(8) 0.0853(5) Uani 1 1 d .
S5 S 0.38943(14) 0.52697(6) 0.15410(7) 0.0743(4) Uani 1 1 d .
S6 S 0.55793(16) 0.54974(7) 0.30904(7) 0.0899(5) Uani 1 1 d .
S7 S 0.38614(12) 0.17395(7) 0.45606(8) 0.0816(4) Uani 1 1 d .
S8 S 0.68084(15) 0.15470(6) 0.55524(8) 0.0895(5) Uani 1 1 d .
S9 S -0.11585(14) -0.08062(7) 0.21359(7) 0.0802(4) Uani 1 1 d .
S10 S 0.18272(13) -0.10300(5) 0.30833(6) 0.0581(3) Uani 1 1 d .
S11 S 0.59894(14) 0.54418(6) 0.80130(6) 0.0764(4) Uani 1 1 d .
S12 S 0.39160(13) 0.52536(5) 0.65752(6) 0.0634(4) Uani 1 1 d .
S13 S 0.61083(13) 0.17844(7) 1.05515(7) 0.0783(4) Uani 1 1 d .
S14 S 0.32382(12) 0.13726(5) 0.95942(7) 0.0644(3) Uani 1 1 d .
S15 S 0.09133(14) 0.76718(5) 0.59031(6) 0.0654(4) Uani 1 1 d .
S16 S -0.09930(15) 0.80530(7) 0.44564(7) 0.0834(4) Uani 1 1 d .

loop_
_atom_site_aniso_label
_atom_site_aniso_U_11
_atom_site_aniso_U_22
_atom_site_aniso_U_33
_atom_site_aniso_U_23
_atom_site_aniso_U_13
_atom_site_aniso_U_12
C1 0.042(2) 0.040(3) 0.038(2) 0.0029(18) -0.0012(17) -0.003(2)
C2 0.040(2) 0.046(3) 0.083(3) 0.007(2) 0.022(2) 0.001(2)
C3 0.047(3) 0.045(3) 0.076(3) 0.007(2) 0.021(2) -0.008(2)
C4 0.051(3) 0.046(3) 0.045(2) 0.003(2) 0.0049(19) 0.005(2)
C5 0.048(3) 0.061(3) 0.089(4) 0.017(3) 0.007(2) 0.006(2)
C6 0.032(2) 0.056(3) 0.095(4) 0.021(3) -0.001(2) -0.002(2)
C7 0.076(3) 0.047(3) 0.072(3) 0.006(2) 0.016(3) 0.005(2)
C8 0.043(2) 0.043(3) 0.054(3) 0.005(2) 0.0058(19) -0.001(2)
C9 0.062(3) 0.050(3) 0.066(3) 0.006(2) 0.013(2) -0.017(2)
C10 0.044(2) 0.047(3) 0.065(3) 0.005(2) 0.005(2) -0.010(2)
C11 0.090(4) 0.061(3) 0.059(3) 0.006(2) 0.026(3) 0.004(3)
C12 0.038(2) 0.047(3) 0.040(2) 0.006(2) -0.0001(17) 0.0016(19)
C13 0.080(3) 0.046(3) 0.038(3) -0.002(2) 0.012(2) -0.006(2)
C14 0.083(3) 0.049(3) 0.046(3) 0.006(2) 0.023(2) -0.004(2)
C15 0.041(2) 0.055(3) 0.054(3) -0.010(2) 0.0071(19) -0.003(2)
C16 0.075(3) 0.072(4) 0.039(3) -0.012(2) 0.002(2) -0.021(3)
C17 0.088(3) 0.063(3) 0.037(3) 0.005(2) 0.003(2) -0.023(3)
C18 0.074(3) 0.051(3) 0.084(4) -0.017(3) 0.023(3) -0.011(3)
C19 0.066(3) 0.052(3) 0.045(3) 0.016(2) 0.003(2) -0.003(2)
C20 0.075(3) 0.049(3) 0.063(3) 0.015(2) 0.009(2) -0.005(2)
C21 0.058(3) 0.048(3) 0.044(3) 0.005(2) 0.011(2) -0.007(2)
C22 0.060(3) 0.074(4) 0.092(4) 0.001(3) 0.029(3) -0.004(3)
C23 0.034(2) 0.052(3) 0.048(2) 0.000(2) 0.0068(17) -0.001(2)
C24 0.036(3) 0.075(4) 0.102(4) -0.018(3) -0.006(2) 0.008(2)
C25 0.041(3) 0.079(4) 0.108(4) -0.023(3) -0.009(3) -0.002(3)
C26 0.050(3) 0.057(3) 0.053(3) -0.002(2) 0.014(2) -0.003(2)
C27 0.049(3) 0.051(3) 0.099(4) -0.016(3) 0.007(3) 0.007(2)
C28 0.037(2) 0.058(3) 0.095(4) -0.017(3) 0.004(2) 0.003(2)
C29 0.080(4) 0.069(4) 0.070(3) -0.011(3) 0.026(3) -0.014(3)
C30 0.049(3) 0.054(3) 0.062(3) 0.002(2) 0.010(2) 0.013(2)
C31 0.075(3) 0.056(3) 0.081(4) 0.011(3) 0.019(3) 0.012(3)
C32 0.040(3) 0.066(4) 0.079(3) -0.010(3) 0.006(2) 0.001(2)
C33 0.078(4) 0.086(4) 0.080(4) -0.006(3) 0.032(3) -0.016(3)
C34 0.046(2) 0.045(3) 0.050(3) -0.006(2) 0.0072(19) 0.001(2)
C35 0.086(4) 0.081(4) 0.042(3) -0.017(2) -0.006(2) 0.019(3)
C36 0.085(4) 0.071(4) 0.052(3) 0.010(3) -0.002(2) 0.020(3)
C37 0.052(3) 0.049(3) 0.067(3) 0.009(2) 0.017(2) 0.007(2)
C38 0.115(4) 0.053(3) 0.050(3) -0.005(2) 0.021(3) 0.014(3)
C39 0.106(4) 0.057(3) 0.040(3) -0.004(2) 0.010(2) 0.014(3)
C40 0.084(4) 0.055(3) 0.098(4) 0.016(3) 0.031(3) 0.008(3)
C41 0.098(4) 0.052(3) 0.055(3) -0.002(2) 0.001(3) 0.021(3)
C42 0.083(4) 0.087(4) 0.108(5) 0.013(3) 0.045(3) 0.022(3)
C43 0.050(3) 0.054(3) 0.064(3) -0.014(2) 0.010(2) -0.005(2)
C44 0.053(3) 0.057(3) 0.111(4) -0.013(3) 0.018(3) 0.001(2)
C45 0.038(2) 0.046(3) 0.044(2) -0.003(2) 0.0045(17) 0.0030(19)
C46 0.163(5) 0.061(4) 0.036(3) -0.006(2) -0.008(3) 0.037(4)
C47 0.150(6) 0.073(4) 0.047(3) 0.006(3) -0.002(3) 0.035(4)
C48 0.046(2) 0.044(3) 0.059(3) 0.006(2) 0.009(2) 0.005(2)
C49 0.086(3) 0.050(3) 0.052(3) -0.004(2) 0.023(2) 0.010(2)
C50 0.094(4) 0.048(3) 0.041(3) -0.001(2) 0.017(2) 0.010(3)
C51 0.063(3) 0.057(3) 0.081(4) 0.011(2) 0.015(3) 0.007(2)
C52 0.053(3) 0.052(3) 0.049(3) -0.005(2) 0.005(2) 0.010(2)
C53 0.059(3) 0.074(4) 0.075(3) 0.000(3) 0.018(2) -0.002(3)
C54 0.058(3) 0.052(3) 0.044(3) -0.012(2) 0.003(2) -0.005(2)
C55 0.065(3) 0.051(3) 0.073(3) -0.012(2) 0.016(2) 0.000(2)
C56 0.039(2) 0.047(3) 0.046(2) -0.001(2) 0.0036(17) 0.004(2)
C57 0.040(3) 0.060(3) 0.113(4) -0.024(3) 0.007(2) 0.003(2)
C58 0.042(3) 0.062(4) 0.118(4) -0.018(3) 0.009(3) -0.013(3)
C59 0.061(3) 0.048(3) 0.045(2) -0.001(2) 0.011(2) -0.002(2)
C60 0.045(3) 0.046(3) 0.095(4) -0.008(3) 0.020(2) 0.006(2)
C61 0.039(2) 0.057(3) 0.091(4) -0.021(3) 0.019(2) -0.004(2)
C62 0.076(3) 0.054(3) 0.079(3) -0.007(3) 0.031(3) -0.012(3)
C63 0.043(3) 0.046(3) 0.083(3) -0.011(2) 0.010(2) 0.004(2)
C64 0.081(4) 0.079(4) 0.069(3) -0.012(3) 0.031(3) -0.007(3)
C65 0.048(3) 0.054(3) 0.058(3) -0.005(2) 0.008(2) 0.012(2)
C66 0.077(3) 0.049(3) 0.064(3) 0.002(2) 0.016(2) 0.020(2)
C67 0.040(2) 0.045(3) 0.041(2) 0.0006(19) 0.0117(17) 0.0023(19)
C68 0.079(3) 0.054(3) 0.046(3) -0.002(2) 0.010(2) -0.012(3)
C69 0.076(3) 0.061(3) 0.048(3) 0.015(2) 0.008(2) -0.014(3)
C70 0.043(2) 0.054(3) 0.054(3) 0.004(2) 0.011(2) 0.001(2)
C71 0.083(4) 0.049(3) 0.058(3) -0.008(2) -0.004(3) -0.003(3)
C72 0.074(3) 0.053(3) 0.047(3) 0.003(2) -0.003(2) -0.005(2)
C73 0.076(3) 0.052(3) 0.086(4) 0.007(3) 0.021(3) -0.003(3)
C74 0.062(3) 0.056(3) 0.040(2) 0.002(2) 0.007(2) -0.003(2)
C75 0.064(3) 0.054(3) 0.069(3) 0.016(2) 0.019(2) -0.003(2)
C76 0.056(3) 0.045(3) 0.053(3) -0.007(2) 0.010(2) -0.006(2)
C77 0.048(3) 0.070(3) 0.090(4) -0.002(3) 0.024(2) 0.005(3)
C78 0.041(2) 0.048(3) 0.039(2) -0.0020(19) 0.0098(18) 0.001(2)
C79 0.037(2) 0.063(3) 0.072(3) 0.016(2) 0.010(2) 0.006(2)
C80 0.042(3) 0.063(3) 0.079(3) 0.019(3) 0.013(2) -0.008(2)
C81 0.055(3) 0.045(3) 0.047(2) 0.002(2) 0.008(2) -0.002(2)
C82 0.051(3) 0.051(3) 0.082(4) -0.002(2) -0.005(2) 0.006(2)
C83 0.035(2) 0.049(3) 0.081(3) -0.002(2) 0.000(2) -0.001(2)
C84 0.088(4) 0.050(3) 0.079(4) 0.004(2) 0.011(3) -0.006(3)
C85 0.053(3) 0.055(3) 0.068(3) 0.004(2) 0.011(2) -0.004(2)
C86 0.076(3) 0.058(3) 0.064(3) 0.002(2) 0.022(2) -0.010(3)
C87 0.055(3) 0.045(3) 0.056(3) 0.005(2) 0.015(2) 0.001(2)
C88 0.090(4) 0.084(4) 0.050(3) -0.006(3) 0.020(3) 0.014(3)
N1 0.0336(18) 0.047(2) 0.049(2) 0.0042(16) 0.0049(15) -0.0047(16)
N2 0.0453(19) 0.044(2) 0.0365(19) 0.0037(15) 0.0003(14) -0.0034(16)
N3 0.0382(19) 0.053(2) 0.050(2) -0.0013(17) 0.0045(15) 0.0055(17)
N4 0.052(2) 0.051(2) 0.051(2) -0.0051(18) 0.0032(16) 0.0052(18)
N5 0.048(2) 0.045(2) 0.038(2) -0.0034(15) 0.0043(15) 0.0062(17)
N6 0.042(2) 0.044(2) 0.060(2) -0.0078(17) 0.0085(16) 0.0070(17)
N7 0.049(2) 0.038(2) 0.049(2) -0.0016(16) 0.0102(16) -0.0031(16)
N8 0.042(2) 0.042(2) 0.055(2) 0.0040(16) 0.0106(16) 0.0032(17)
S1 0.0590(7) 0.0456(7) 0.0622(8) 0.0102(5) 0.0061(6) 0.0017(6)
S2 0.0959(11) 0.0807(10) 0.0572(8) -0.0085(7) -0.0090(7) -0.0205(8)
S3 0.0617(7) 0.0456(8) 0.0616(7) 0.0013(5) 0.0048(6) -0.0059(6)
S4 0.0561(8) 0.0853(11) 0.1071(12) 0.0209(9) -0.0124(8) 0.0113(7)
S5 0.0814(10) 0.0563(9) 0.0810(10) -0.0083(6) -0.0018(7) -0.0003(7)
S6 0.0946(11) 0.1091(13) 0.0629(9) 0.0260(8) 0.0019(7) 0.0097(10)
S7 0.0532(8) 0.0856(11) 0.1057(11) -0.0147(9) 0.0113(7) -0.0086(8)
S8 0.0870(11) 0.0635(11) 0.1100(12) 0.0032(7) -0.0115(9) 0.0176(8)
S9 0.0576(8) 0.0964(11) 0.0828(10) -0.0155(8) -0.0026(7) -0.0186(7)
S10 0.0596(7) 0.0459(8) 0.0680(8) 0.0008(5) 0.0075(6) 0.0059(6)
S11 0.0853(10) 0.0835(10) 0.0576(8) 0.0059(7) 0.0014(7) 0.0173(8)
S12 0.0687(8) 0.0492(8) 0.0698(8) -0.0094(6) 0.0021(6) -0.0002(6)
S13 0.0583(8) 0.0828(11) 0.0884(10) 0.0175(8) -0.0069(7) 0.0026(7)
S14 0.0599(8) 0.0465(8) 0.0874(9) -0.0050(6) 0.0127(6) -0.0074(6)
S15 0.0892(9) 0.0465(8) 0.0611(8) 0.0061(6) 0.0131(7) 0.0062(7)
S16 0.0955(11) 0.0878(11) 0.0603(9) -0.0043(7) -0.0098(7) -0.0183(9)

loop_
_atom_type_symbol
_atom_type_description
_atom_type_scat_dispersion_real
_atom_type_scat_dispersion_imag
_atom_type_scat_source
C C 0.0033 0.0016 'International Tables Vol C Tables 4.2.6.8 and 6.1.1.4'
H H 0.0000 0.0000 'International Tables Vol C Tables 4.2.6.8 and 6.1.1.4'
N N 0.0061 0.0033 'International Tables Vol C Tables 4.2.6.8 and 6.1.1.4'
S S 0.1246 0.1234 'International Tables Vol C Tables 4.2.6.8 and 6.1.1.4'

loop_
_geom_angle_atom_site_label_1
_geom_angle_atom_site_label_2
_geom_angle_atom_site_label_3
_geom_angle
C6 C1 C2 117.4(4)
C6 C1 N1 120.8(4)
C2 C1 N1 121.4(4)
C3 C2 C1 120.3(4)
C3 C2 H2 119.9
C1 C2 H2 119.9
C4 C3 C2 122.7(4)
C4 C3 H3 118.7
C2 C3 H3 118.7
C3 C4 C5 116.3(4)
C3 C4 C7 122.5(4)
C5 C4 C7 121.2(4)
C6 C5 C4 121.9(4)
C6 C5 H5 119.1
C4 C5 H5 119.1
C5 C6 C1 121.4(4)
C5 C6 H6 119.3
C1 C6 H6 119.3
C4 C7 H7A 109.5
C4 C7 H7B 109.5
H7A C7 H7B 109.5
C4 C7 H7C 109.5
H7A C7 H7C 109.5
H7B C7 H7C 109.5
N1 C8 C11 108.4(3)
N1 C8 S1 101.7(3)
C11 C8 S1 110.7(3)
N1 C8 H8 111.9
C11 C8 H8 111.9
S1 C8 H8 111.9
C10 C9 S1 103.3(3)
C10 C9 H9A 111.1
S1 C9 H9A 111.1
C10 C9 H9B 111.1
S1 C9 H9B 111.1
H9A C9 H9B 109.1
N1 C10 C9 104.2(3)
N1 C10 S2 105.3(3)
C9 C10 S2 110.1(3)
N1 C10 H10 112.2
C9 C10 H10 112.2
S2 C10 H10 112.2
C8 C11 S2 104.0(3)
C8 C11 H11A 111.0
S2 C11 H11A 111.0
C8 C11 H11B 111.0
S2 C11 H11B 111.0
H11A C11 H11B 109.0
C17 C12 C13 117.2(4)
C17 C12 N2 120.7(4)
C13 C12 N2 121.8(4)
C14 C13 C12 120.5(4)
C14 C13 H13 119.8
C12 C13 H13 119.8
C13 C14 C15 123.4(4)
C13 C14 H14 118.3
C15 C14 H14 118.3
C14 C15 C16 115.2(4)
C14 C15 C18 122.5(4)
C16 C15 C18 122.3(4)
C17 C16 C15 121.7(4)
C17 C16 H16 119.1
C15 C16 H16 119.1
C12 C17 C16 122.0(4)
C12 C17 H17 119.0
C16 C17 H17 119.0
C15 C18 H18A 109.5
C15 C18 H18B 109.5
H18A C18 H18B 109.5
C15 C18 H18C 109.5
H18A C18 H18C 109.5
H18B C18 H18C 109.5
N2 C19 C20 105.0(3)
N2 C19 S4 105.2(3)
C20 C19 S4 110.5(3)
N2 C19 H19 111.9
C20 C19 H19 111.9
S4 C19 H19 111.9
C19 C20 S3 103.6(3)
C19 C20 H20A 111.0
S3 C20 H20A 111.0
C19 C20 H20B 111.0
S3 C20 H20B 111.0
H20A C20 H20B 109.0
N2 C21 C22 108.0(3)
N2 C21 S3 102.7(3)
C22 C21 S3 110.1(3)
N2 C21 H21 111.9
C22 C21 H21 111.9
S3 C21 H21 111.9
C21 C22 S4 103.6(3)
C21 C22 H22A 111.0
S4 C22 H22A 111.0
C21 C22 H22B 111.0
S4 C22 H22B 111.0
H22A C22 H22B 109.0
C28 C23 C24 117.2(4)
C28 C23 N3 120.5(3)
C24 C23 N3 122.0(4)
C23 C24 C25 120.3(4)
C23 C24 H24 119.8
C25 C24 H24 119.8
C26 C25 C24 123.1(4)
C26 C25 H25 118.4
C24 C25 H25 118.4
C25 C26 C27 115.6(4)
C25 C26 C29 121.8(4)
C27 C26 C29 122.6(4)
C26 C27 C28 123.1(4)
C26 C27 H27 118.4
C28 C27 H27 118.4
C23 C28 C27 120.6(4)
C23 C28 H28 119.7
C27 C28 H28 119.7
C26 C29 H29A 109.5
C26 C29 H29B 109.5
H29A C29 H29B 109.5
C26 C29 H29C 109.5
H29A C29 H29C 109.5
H29B C29 H29C 109.5
N3 C30 C31 105.4(3)
N3 C30 S6 105.7(3)
C31 C30 S6 110.1(3)
N3 C30 H30 111.8
C31 C30 H30 111.8
S6 C30 H30 111.8
C30 C31 S5 103.3(3)
C30 C31 H31A 111.1
S5 C31 H31A 111.1
C30 C31 H31B 111.1
S5 C31 H31B 111.1
H31A C31 H31B 109.1
N3 C32 C33 108.6(4)
N3 C32 S5 102.5(3)
C33 C32 S5 111.2(4)
N3 C32 H32 111.4
C33 C32 H32 111.4
S5 C32 H32 111.4
C32 C33 S6 103.3(3)
C32 C33 H33A 111.1
S6 C33 H33A 111.1
C32 C33 H33B 111.1
S6 C33 H33B 111.1
H33A C33 H33B 109.1
C35 C34 C39 116.0(4)
C35 C34 N4 123.3(4)
C39 C34 N4 120.5(4)
C34 C35 C36 121.5(4)
C34 C35 H35 119.2
C36 C35 H35 119.2
C37 C36 C35 122.4(4)
C37 C36 H36 118.8
C35 C36 H36 118.8
C38 C37 C36 115.6(4)
C38 C37 C40 121.5(5)
C36 C37 C40 122.8(4)
C37 C38 C39 122.8(5)
C37 C38 H38 118.6
C39 C38 H38 118.6
C38 C39 C34 121.6(4)
C38 C39 H39 119.2
C34 C39 H39 119.2
C37 C40 H40A 109.5
C37 C40 H40B 109.5
H40A C40 H40B 109.5
C37 C40 H40C 109.5
H40A C40 H40C 109.5
H40B C40 H40C 109.5
N4 C41 C42 106.9(4)
N4 C41 S8 102.3(3)
C42 C41 S8 111.2(4)
N4 C41 H41 112.0
C42 C41 H41 112.0
S8 C41 H41 112.0
C41 C42 S7 104.0(3)
C41 C42 H42A 110.9
S7 C42 H42A 110.9
C41 C42 H42B 110.9
S7 C42 H42B 110.9
H42A C42 H42B 109.0
N4 C43 C44 105.2(3)
N4 C43 S7 106.0(3)
C44 C43 S7 108.9(3)
N4 C43 H43 112.1
C44 C43 H43 112.1
S7 C43 H43 112.1
C43 C44 S8 104.3(3)
C43 C44 H44A 110.9
S8 C44 H44A 110.9
C43 C44 H44B 110.9
S8 C44 H44B 110.9
H44A C44 H44B 108.9
C50 C45 C46 116.6(4)
C50 C45 N5 122.4(4)
C46 C45 N5 120.7(4)
C45 C46 C47 121.5(4)
C45 C46 H46 119.2
C47 C46 H46 119.2
C48 C47 C46 121.9(5)
C48 C47 H47 119.1
C46 C47 H47 119.1
C49 C48 C47 116.2(5)
C49 C48 C51 123.1(4)
C47 C48 C51 120.7(4)
C48 C49 C50 122.2(4)
C48 C49 H49 118.9
C50 C49 H49 118.9
C45 C50 C49 121.6(4)
C45 C50 H50 119.2
C49 C50 H50 119.2
C48 C51 H51A 109.5
C48 C51 H51B 109.5
H51A C51 H51B 109.5
C48 C51 H51C 109.5
H51A C51 H51C 109.5
H51B C51 H51C 109.5
N5 C52 C53 107.6(3)
N5 C52 S10 102.4(3)
C53 C52 S10 110.0(3)
N5 C52 H52 112.1
C53 C52 H52 112.1
S10 C52 H52 112.1
C52 C53 S9 104.0(3)
C52 C53 H53A 111.0
S9 C53 H53A 111.0
C52 C53 H53B 111.0
S9 C53 H53B 111.0
H53A C53 H53B 109.0
N5 C54 C55 104.9(3)
N5 C54 S9 106.3(3)
C55 C54 S9 110.4(3)
N5 C54 H54 111.7
C55 C54 H54 111.7
S9 C54 H54 111.7
C54 C55 S10 102.8(3)
C54 C55 H55A 111.2
S10 C55 H55A 111.2
C54 C55 H55B 111.2
S10 C55 H55B 111.2
H55A C55 H55B 109.1
C57 C56 C61 117.5(4)
C57 C56 N6 121.8(4)
C61 C56 N6 120.4(3)
C56 C57 C58 121.0(4)
C56 C57 H57 119.5
C58 C57 H57 119.5
C59 C58 C57 122.0(4)
C59 C58 H58 119.0
C57 C58 H58 119.0
C60 C59 C58 116.1(4)
C60 C59 C62 122.7(4)
C58 C59 C62 121.3(4)
C59 C60 C61 122.9(4)
C59 C60 H60 118.6
C61 C60 H60 118.6
C56 C61 C60 120.5(4)
C56 C61 H61 119.7
C60 C61 H61 119.7
C59 C62 H62A 109.5
C59 C62 H62B 109.5
H62A C62 H62B 109.5
C59 C62 H62C 109.5
H62A C62 H62C 109.5
H62B C62 H62C 109.5
N6 C63 C64 107.8(4)
N6 C63 S12 102.5(3)
C64 C63 S12 110.8(3)
N6 C63 H63 111.8
C64 C63 H63 111.8
S12 C63 H63 111.8
C63 C64 S11 102.8(3)
C63 C64 H64A 111.2
S11 C64 H64A 111.2
C63 C64 H64B 111.2
S11 C64 H64B 111.2
H64A C64 H64B 109.1
N6 C65 C66 104.7(3)
N6 C65 S11 105.9(3)
C66 C65 S11 109.3(3)
N6 C65 H65 112.2
C66 C65 H65 112.2
S11 C65 H65 112.2
C65 C66 S12 103.7(3)
C65 C66 H66A 111.0
S12 C66 H66A 111.0
C65 C66 H66B 111.0
S12 C66 H66B 111.0
H66A C66 H66B 109.0
C68 C67 C72 116.8(4)
C68 C67 N7 121.1(4)
C72 C67 N7 121.8(4)
C67 C68 C69 121.8(4)
C67 C68 H68 119.1
C69 C68 H68 119.1
C70 C69 C68 121.6(4)
C70 C69 H69 119.2
C68 C69 H69 119.2
C71 C70 C69 116.5(4)
C71 C70 C73 121.0(4)
C69 C70 C73 122.5(4)
C70 C71 C72 122.6(4)
C70 C71 H71 118.7
C72 C71 H71 118.7
C67 C72 C71 120.4(4)
C67 C72 H72 119.8
C71 C72 H72 119.8
C70 C73 H73A 109.5
C70 C73 H73B 109.5
H73A C73 H73B 109.5
C70 C73 H73C 109.5
H73A C73 H73C 109.5
H73B C73 H73C 109.5
N7 C74 C75 105.3(3)
N7 C74 S13 104.6(3)
C75 C74 S13 109.4(3)
N7 C74 H74 112.4
C75 C74 H74 112.4
S13 C74 H74 112.4
C74 C75 S14 103.8(3)
C74 C75 H75A 111.0
S14 C75 H75A 111.0
C74 C75 H75B 111.0
S14 C75 H75B 111.0
H75A C75 H75B 109.0
N7 C76 C77 106.6(3)
N7 C76 S14 102.7(3)
C77 C76 S14 110.7(3)
N7 C76 H76 112.1
C77 C76 H76 112.1
S14 C76 H76 112.1
C76 C77 S13 104.7(3)
C76 C77 H77A 110.8
S13 C77 H77A 110.8
C76 C77 H77B 110.8
S13 C77 H77B 110.8
H77A C77 H77B 108.9
C83 C78 C79 116.5(4)
C83 C78 N8 122.9(4)
C79 C78 N8 120.2(4)
C80 C79 C78 121.2(4)
C80 C79 H79 119.4
C78 C79 H79 119.4
C81 C80 C79 121.9(4)
C81 C80 H80 119.1
C79 C80 H80 119.1
C82 C81 C80 117.3(4)
C82 C81 C84 121.0(4)
C80 C81 C84 121.6(4)
C81 C82 C83 121.0(4)
C81 C82 H82 119.5
C83 C82 H82 119.5
C78 C83 C82 121.9(4)
C78 C83 H83 119.1
C82 C83 H83 119.1
C81 C84 H84A 109.5
C81 C84 H84B 109.5
H84A C84 H84B 109.5
C81 C84 H84C 109.5
H84A C84 H84C 109.5
H84B C84 H84C 109.5
N8 C85 C86 103.9(3)
N8 C85 S16 105.5(3)
C86 C85 S16 109.7(3)
N8 C85 H85 112.4
C86 C85 H85 112.4
S16 C85 H85 112.4
C85 C86 S15 103.7(3)
C85 C86 H86A 111.0
S15 C86 H86A 111.0
C85 C86 H86B 111.0
S15 C86 H86B 111.0
H86A C86 H86B 109.0
N8 C87 C88 108.1(3)
N8 C87 S15 102.9(3)
C88 C87 S15 111.2(3)
N8 C87 H87 111.4
C88 C87 H87 111.4
S15 C87 H87 111.4
C87 C88 S16 103.2(3)
C87 C88 H88A 111.1
S16 C88 H88A 111.1
C87 C88 H88B 111.1
S16 C88 H88B 111.1
H88A C88 H88B 109.1
C1 N1 C10 119.6(3)
C1 N1 C8 120.5(3)
C10 N1 C8 100.7(3)
C12 N2 C19 120.6(3)
C12 N2 C21 120.1(3)
C19 N2 C21 100.2(3)
C23 N3 C30 120.6(3)
C23 N3 C32 119.2(3)
C30 N3 C32 99.4(3)
C34 N4 C43 121.3(3)
C34 N4 C41 119.7(3)
C43 N4 C41 99.8(3)
C45 N5 C54 120.7(3)
C45 N5 C52 120.1(3)
C54 N5 C52 100.2(3)
C56 N6 C65 120.5(3)
C56 N6 C63 120.2(3)
C65 N6 C63 100.4(3)
C67 N7 C74 122.2(3)
C67 N7 C76 119.1(3)
C74 N7 C76 101.3(3)
C78 N8 C87 119.5(3)
C78 N8 C85 121.0(3)
C87 N8 C85 100.2(3)
C9 S1 C8 90.93(18)
C11 S2 C10 89.84(19)
C20 S3 C21 90.09(19)
C22 S4 C19 90.0(2)
C31 S5 C32 90.1(2)
C33 S6 C30 90.2(2)
C42 S7 C43 89.9(2)
C44 S8 C41 90.5(2)
C53 S9 C54 89.67(19)
C55 S10 C52 90.6(2)
C64 S11 C65 90.4(2)
C66 S12 C63 90.23(19)
C77 S13 C74 89.54(18)
C75 S14 C76 90.53(19)
C86 S15 C87 90.23(19)
C88 S16 C85 90.5(2)

loop_
_geom_bond_atom_site_label_1
_geom_bond_atom_site_label_2
_geom_bond_distance
C1 C6 1.372(5)
C1 C2 1.381(5)
C1 N1 1.427(5)
C2 C3 1.378(6)
C2 H2 0.9300
C3 C4 1.366(5)
C3 H3 0.9300
C4 C5 1.378(6)
C4 C7 1.510(6)
C5 C6 1.370(6)
C5 H5 0.9300
C6 H6 0.9300
C7 H7A 0.9600
C7 H7B 0.9600
C7 H7C 0.9600
C8 N1 1.454(5)
C8 C11 1.493(6)
C8 S1 1.833(4)
C8 H8 0.9800
C9 C10 1.518(6)
C9 S1 1.818(4)
C9 H9A 0.9700
C9 H9B 0.9700
C10 N1 1.443(5)
C10 S2 1.858(4)
C10 H10 0.9800
C11 S2 1.831(5)
C11 H11A 0.9700
C11 H11B 0.9700
C12 C17 1.363(5)
C12 C13 1.374(5)
C12 N2 1.421(5)
C13 C14 1.373(6)
C13 H13 0.9300
C14 C15 1.375(6)
C14 H14 0.9300
C15 C16 1.381(6)
C15 C18 1.499(6)
C16 C17 1.379(6)
C16 H16 0.9300
C17 H17 0.9300
C18 H18A 0.9600
C18 H18B 0.9600
C18 H18C 0.9600
C19 N2 1.437(5)
C19 C20 1.495(6)
C19 S4 1.859(5)
C19 H19 0.9800
C20 S3 1.819(4)
C20 H20A 0.9700
C20 H20B 0.9700
C21 N2 1.451(5)
C21 C22 1.510(6)
C21 S3 1.833(4)
C21 H21 0.9800
C22 S4 1.817(5)
C22 H22A 0.9700
C22 H22B 0.9700
C23 C28 1.365(5)
C23 C24 1.375(5)
C23 N3 1.428(5)
C24 C25 1.379(6)
C24 H24 0.9300
C25 C26 1.355(6)
C25 H25 0.9300
C26 C27 1.357(6)
C26 C29 1.503(6)
C27 C28 1.379(6)
C27 H27 0.9300
C28 H28 0.9300
C29 H29A 0.9600
C29 H29B 0.9600
C29 H29C 0.9600
C30 N3 1.448(5)
C30 C31 1.502(6)
C30 S6 1.843(4)
C30 H30 0.9800
C31 S5 1.827(5)
C31 H31A 0.9700
C31 H31B 0.9700
C32 N3 1.452(5)
C32 C33 1.506(6)
C32 S5 1.833(5)
C32 H32 0.9800
C33 S6 1.821(5)
C33 H33A 0.9700
C33 H33B 0.9700
C34 C35 1.375(6)
C34 C39 1.376(6)
C34 N4 1.412(5)
C35 C36 1.381(6)
C35 H35 0.9300
C36 C37 1.367(6)
C36 H36 0.9300
C37 C38 1.367(6)
C37 C40 1.498(6)
C38 C39 1.372(6)
C38 H38 0.9300
C39 H39 0.9300
C40 H40A 0.9600
C40 H40B 0.9600
C40 H40C 0.9600
C41 N4 1.457(5)
C41 C42 1.523(7)
C41 S8 1.828(5)
C41 H41 0.9800
C42 S7 1.811(5)
C42 H42A 0.9700
C42 H42B 0.9700
C43 N4 1.444(5)
C43 C44 1.501(6)
C43 S7 1.846(4)
C43 H43 0.9800
C44 S8 1.797(5)
C44 H44A 0.9700
C44 H44B 0.9700
C45 C50 1.359(5)
C45 C46 1.371(6)
C45 N5 1.414(5)
C46 C47 1.382(7)
C46 H46 0.9300
C47 C48 1.368(6)
C47 H47 0.9300
C48 C49 1.362(6)
C48 C51 1.503(6)
C49 C50 1.383(6)
C49 H49 0.9300
C50 H50 0.9300
C51 H51A 0.9600
C51 H51B 0.9600
C51 H51C 0.9600
C52 N5 1.456(5)
C52 C53 1.519(6)
C52 S10 1.833(4)
C52 H52 0.9800
C53 S9 1.822(5)
C53 H53A 0.9700
C53 H53B 0.9700
C54 N5 1.435(5)
C54 C55 1.516(6)
C54 S9 1.850(4)
C54 H54 0.9800
C55 S10 1.826(4)
C55 H55A 0.9700
C55 H55B 0.9700
C56 C57 1.359(5)
C56 C61 1.382(5)
C56 N6 1.423(5)
C57 C58 1.406(6)
C57 H57 0.9300
C58 C59 1.370(6)
C58 H58 0.9300
C59 C60 1.364(6)
C59 C62 1.502(6)
C60 C61 1.389(6)
C60 H60 0.9300
C61 H61 0.9300
C62 H62A 0.9600
C62 H62B 0.9600
C62 H62C 0.9600
C63 N6 1.457(5)
C63 C64 1.526(6)
C63 S12 1.833(4)
C63 H63 0.9800
C64 S11 1.827(5)
C64 H64A 0.9700
C64 H64B 0.9700
C65 N6 1.435(5)
C65 C66 1.506(6)
C65 S11 1.859(4)
C65 H65 0.9800
C66 S12 1.820(5)
C66 H66A 0.9700
C66 H66B 0.9700
C67 C68 1.363(5)
C67 C72 1.383(5)
C67 N7 1.426(5)
C68 C69 1.386(6)
C68 H68 0.9300
C69 C70 1.365(6)
C69 H69 0.9300
C70 C71 1.363(6)
C70 C73 1.515(6)
C71 C72 1.386(6)
C71 H71 0.9300
C72 H72 0.9300
C73 H73A 0.9600
C73 H73B 0.9600
C73 H73C 0.9600
C74 N7 1.432(5)
C74 C75 1.506(5)
C74 S13 1.869(4)
C74 H74 0.9800
C75 S14 1.817(4)
C75 H75A 0.9700
C75 H75B 0.9700
C76 N7 1.445(5)
C76 C77 1.513(5)
C76 S14 1.822(4)
C76 H76 0.9800
C77 S13 1.811(5)
C77 H77A 0.9700
C77 H77B 0.9700
C78 C83 1.372(5)
C78 C79 1.378(5)
C78 N8 1.416(5)
C79 C80 1.374(6)
C79 H79 0.9300
C80 C81 1.371(6)
C80 H80 0.9300
C81 C82 1.359(6)
C81 C84 1.514(6)
C82 C83 1.386(6)
C82 H82 0.9300
C83 H83 0.9300
C84 H84A 0.9600
C84 H84B 0.9600
C84 H84C 0.9600
C85 N8 1.448(5)
C85 C86 1.524(6)
C85 S16 1.855(5)
C85 H85 0.9800
C86 S15 1.818(5)
C86 H86A 0.9700
C86 H86B 0.9700
C87 N8 1.444(5)
C87 C88 1.521(6)
C87 S15 1.826(4)
C87 H87 0.9800
C88 S16 1.815(5)
C88 H88A 0.9700
C88 H88B 0.9700

loop_
_geom_torsion_atom_site_label_1
_geom_torsion_atom_site_label_2
_geom_torsion_atom_site_label_3
_geom_torsion_atom_site_label_4
_geom_torsion
C6 C1 C2 C3 1.3(7)
N1 C1 C2 C3 -172.2(4)
C1 C2 C3 C4 -0.7(7)
C2 C3 C4 C5 0.0(7)
C2 C3 C4 C7 179.8(4)
C3 C4 C5 C6 0.1(7)
C7 C4 C5 C6 -179.6(4)
C4 C5 C6 C1 0.4(8)
C2 C1 C6 C5 -1.1(7)
N1 C1 C6 C5 172.4(4)
S1 C9 C10 N1 -40.4(4)
S1 C9 C10 S2 72.2(3)
N1 C8 C11 S2 -38.5(4)
S1 C8 C11 S2 72.2(3)
C17 C12 C13 C14 -0.3(6)
N2 C12 C13 C14 172.9(4)
C12 C13 C14 C15 -0.4(7)
C13 C14 C15 C16 0.5(7)
C13 C14 C15 C18 -179.1(4)
C14 C15 C16 C17 0.0(7)
C18 C15 C16 C17 179.5(4)
C13 C12 C17 C16 0.8(7)
N2 C12 C17 C16 -172.5(4)
C15 C16 C17 C12 -0.6(7)
N2 C19 C20 S3 41.3(4)
S4 C19 C20 S3 -71.7(3)
N2 C21 C22 S4 38.9(4)
S3 C21 C22 S4 -72.6(3)
C28 C23 C24 C25 -2.5(7)
N3 C23 C24 C25 171.6(4)
C23 C24 C25 C26 2.0(8)
C24 C25 C26 C27 -0.6(8)
C24 C25 C26 C29 -178.8(5)
C25 C26 C27 C28 -0.1(7)
C29 C26 C27 C28 178.1(5)
C24 C23 C28 C27 1.8(7)
N3 C23 C28 C27 -172.4(4)
C26 C27 C28 C23 -0.5(8)
N3 C30 C31 S5 -39.8(4)
S6 C30 C31 S5 73.8(3)
N3 C32 C33 S6 -39.0(4)
S5 C32 C33 S6 73.0(3)
C39 C34 C35 C36 2.4(7)
N4 C34 C35 C36 -171.8(4)
C34 C35 C36 C37 -1.7(8)
C35 C36 C37 C38 0.0(8)
C35 C36 C37 C40 178.2(5)
C36 C37 C38 C39 0.8(8)
C40 C37 C38 C39 -177.5(5)
C37 C38 C39 C34 0.0(9)
C35 C34 C39 C38 -1.7(7)
N4 C34 C39 C38 172.7(4)
N4 C41 C42 S7 40.0(4)
S8 C41 C42 S7 -70.9(4)
N4 C43 C44 S8 39.0(4)
S7 C43 C44 S8 -74.4(3)
C50 C45 C46 C47 1.9(8)
N5 C45 C46 C47 -171.4(5)
C45 C46 C47 C48 -1.3(9)
C46 C47 C48 C49 0.6(8)
C46 C47 C48 C51 178.1(5)
C47 C48 C49 C50 -0.5(7)
C51 C48 C49 C50 -177.9(4)
C46 C45 C50 C49 -1.8(7)
N5 C45 C50 C49 171.4(4)
C48 C49 C50 C45 1.2(7)
N5 C52 C53 S9 38.5(4)
S10 C52 C53 S9 -72.3(3)
N5 C54 C55 S10 41.3(4)
S9 C54 C55 S10 -72.8(3)
C61 C56 C57 C58 -2.1(7)
N6 C56 C57 C58 171.2(4)
C56 C57 C58 C59 0.1(8)
C57 C58 C59 C60 1.5(7)
C57 C58 C59 C62 -177.9(4)
C58 C59 C60 C61 -1.2(7)
C62 C59 C60 C61 178.3(4)
C57 C56 C61 C60 2.5(7)
N6 C56 C61 C60 -171.0(4)
C59 C60 C61 C56 -0.9(7)
N6 C63 C64 S11 -40.3(4)
S12 C63 C64 S11 71.2(3)
N6 C65 C66 S12 -41.0(4)
S11 C65 C66 S12 72.1(3)
C72 C67 C68 C69 -4.2(7)
N7 C67 C68 C69 170.2(4)
C67 C68 C69 C70 0.4(7)
C68 C69 C70 C71 2.4(7)
C68 C69 C70 C73 -175.5(4)
C69 C70 C71 C72 -1.5(7)
C73 C70 C71 C72 176.4(4)
C68 C67 C72 C71 5.0(6)
N7 C67 C72 C71 -169.3(4)
C70 C71 C72 C67 -2.3(7)
N7 C74 C75 S14 38.4(4)
S13 C74 C75 S14 -73.5(3)
N7 C76 C77 S13 38.8(4)
S14 C76 C77 S13 -72.2(3)
C83 C78 C79 C80 3.5(6)
N8 C78 C79 C80 -169.5(4)
C78 C79 C80 C81 -0.1(7)
C79 C80 C81 C82 -2.7(7)
C79 C80 C81 C84 175.4(4)
C80 C81 C82 C83 2.0(7)
C84 C81 C82 C83 -176.2(4)
C79 C78 C83 C82 -4.3(6)
N8 C78 C83 C82 168.6(4)
C81 C82 C83 C78 1.6(7)
N8 C85 C86 S15 -40.1(4)
S16 C85 C86 S15 72.3(3)
N8 C87 C88 S16 -39.9(4)
S15 C87 C88 S16 72.4(3)
C6 C1 N1 C10 38.4(5)
C2 C1 N1 C10 -148.4(4)
C6 C1 N1 C8 164.1(4)
C2 C1 N1 C8 -22.7(5)
C9 C10 N1 C1 -160.6(3)
S2 C10 N1 C1 83.4(4)
C9 C10 N1 C8 64.8(4)
S2 C10 N1 C8 -51.1(3)
C11 C8 N1 C1 -74.6(4)
S1 C8 N1 C1 168.7(3)
C11 C8 N1 C10 59.4(4)
S1 C8 N1 C10 -57.3(3)
C17 C12 N2 C19 -36.7(6)
C13 C12 N2 C19 150.3(4)
C17 C12 N2 C21 -162.1(4)
C13 C12 N2 C21 24.9(5)
C20 C19 N2 C12 161.3(3)
S4 C19 N2 C12 -82.1(4)
C20 C19 N2 C21 -64.5(4)
S4 C19 N2 C21 52.2(3)
C22 C21 N2 C12 74.3(4)
S3 C21 N2 C12 -169.3(3)
C22 C21 N2 C19 -60.2(4)
S3 C21 N2 C19 56.1(3)
C28 C23 N3 C30 -159.8(4)
C24 C23 N3 C30 26.2(6)
C28 C23 N3 C32 -36.6(5)
C24 C23 N3 C32 149.5(4)
C31 C30 N3 C23 -163.1(3)
S6 C30 N3 C23 80.2(4)
C31 C30 N3 C32 64.6(4)
S6 C30 N3 C32 -52.0(3)
C33 C32 N3 C23 -73.3(5)
S5 C32 N3 C23 169.1(3)
C33 C32 N3 C30 59.9(4)
S5 C32 N3 C30 -57.8(3)
C35 C34 N4 C43 -21.3(6)
C39 C34 N4 C43 164.8(4)
C35 C34 N4 C41 -146.5(4)
C39 C34 N4 C41 39.6(6)
C44 C43 N4 C34 163.0(3)
S7 C43 N4 C34 -81.7(4)
C44 C43 N4 C41 -63.1(4)
S7 C43 N4 C41 52.2(4)
C42 C41 N4 C34 74.8(5)
S8 C41 N4 C34 -168.3(3)
C42 C41 N4 C43 -60.0(4)
S8 C41 N4 C43 56.9(3)
C50 C45 N5 C54 153.0(4)
C46 C45 N5 C54 -34.1(6)
C50 C45 N5 C52 27.4(6)
C46 C45 N5 C52 -159.7(4)
C55 C54 N5 C45 160.6(3)
S9 C54 N5 C45 -82.4(4)
C55 C54 N5 C52 -65.0(4)
S9 C54 N5 C52 51.9(3)
C53 C52 N5 C45 75.5(4)
S10 C52 N5 C45 -168.6(3)
C53 C52 N5 C54 -59.2(4)
S10 C52 N5 C54 56.7(3)
C57 C56 N6 C65 29.0(6)
C61 C56 N6 C65 -157.8(4)
C57 C56 N6 C63 154.7(4)
C61 C56 N6 C63 -32.1(6)
C66 C65 N6 C56 -161.0(3)
S11 C65 N6 C56 83.5(4)
C66 C65 N6 C63 64.4(4)
S11 C65 N6 C63 -51.1(3)
C64 C63 N6 C56 -74.3(5)
S12 C63 N6 C56 168.7(3)
C64 C63 N6 C65 60.4(4)
S12 C63 N6 C65 -56.6(3)
C68 C67 N7 C74 171.4(4)
C72 C67 N7 C74 -14.6(6)
C68 C67 N7 C76 43.3(5)
C72 C67 N7 C76 -142.7(4)
C75 C74 N7 C67 162.0(3)
S13 C74 N7 C67 -82.8(4)
C75 C74 N7 C76 -62.5(4)
S13 C74 N7 C76 52.7(3)
C77 C76 N7 C67 76.9(4)
S14 C76 N7 C67 -166.6(3)
C77 C76 N7 C74 -60.3(4)
S14 C76 N7 C74 56.1(3)
C83 C78 N8 C87 141.7(4)
C79 C78 N8 C87 -45.7(5)
C83 C78 N8 C85 16.3(5)
C79 C78 N8 C85 -171.1(4)
C88 C87 N8 C78 -74.8(5)
S15 C87 N8 C78 167.5(3)
C88 C87 N8 C85 60.0(4)
S15 C87 N8 C85 -57.7(3)
C86 C85 N8 C78 -162.0(3)
S16 C85 N8 C78 82.7(4)
C86 C85 N8 C87 64.2(4)
S16 C85 N8 C87 -51.2(3)
C10 C9 S1 C8 5.9(3)
N1 C8 S1 C9 28.9(3)
C11 C8 S1 C9 -86.1(3)
C8 C11 S2 C10 6.4(3)
N1 C10 S2 C11 26.3(3)
C9 C10 S2 C11 -85.6(3)
C19 C20 S3 C21 -6.7(3)
N2 C21 S3 C20 -28.1(3)
C22 C21 S3 C20 86.7(3)
C21 C22 S4 C19 -6.1(3)
N2 C19 S4 C22 -27.1(3)
C20 C19 S4 C22 85.8(3)
C30 C31 S5 C32 4.7(3)
N3 C32 S5 C31 30.5(3)
C33 C32 S5 C31 -85.3(3)
C32 C33 S6 C30 5.9(3)
N3 C30 S6 C33 27.3(3)
C31 C30 S6 C33 -86.1(3)
C41 C42 S7 C43 -7.3(4)
N4 C43 S7 C42 -26.3(3)
C44 C43 S7 C42 86.4(3)
C43 C44 S8 C41 -4.3(3)
N4 C41 S8 C44 -30.2(3)
C42 C41 S8 C44 83.6(4)
C52 C53 S9 C54 -6.3(3)
N5 C54 S9 C53 -26.8(3)
C55 C54 S9 C53 86.4(3)
C54 C55 S10 C52 -6.5(3)
N5 C52 S10 C55 -28.3(3)
C53 C52 S10 C55 85.9(3)
C63 C64 S11 C65 8.0(3)
N6 C65 S11 C64 25.3(3)
C66 C65 S11 C64 -87.1(3)
C65 C66 S12 C63 6.4(3)
N6 C63 S12 C66 28.3(3)
C64 C63 S12 C66 -86.5(3)
C76 C77 S13 C74 -6.4(3)
N7 C74 S13 C77 -26.7(3)
C75 C74 S13 C77 85.6(3)
C74 C75 S14 C76 -4.7(3)
N7 C76 S14 C75 -29.0(3)
C77 C76 S14 C75 84.5(3)
C85 C86 S15 C87 5.7(3)
N8 C87 S15 C86 29.5(3)
C88 C87 S15 C86 -86.0(3)
C87 C88 S16 C85 7.2(3)
N8 C85 S16 C88 25.7(3)
C86 C85 S16 C88 -85.7(3)
